data_7700582
loop_
_publ_author_name
'Barker, Andrew'
'Kelly, Conor T.'
'K\"uhne, Irina A'
'Hill, Stephen'
'Krzystek, J.'
'Wix, Paul'
'Esien, Kane'
'Felton, Solveig'
'M\"uller-Bunz, Helge'
'Morgan, Grace G.'

_publ_section_title
;
 Spin state solvomorphism in a series of rare S = 1 manganese(iii)
 complexes.
;
_journal_issue 41
_journal_name_full 'Dalton transactions (Cambridge, England : 2003)'
_journal_page_first 15560
_journal_page_last 15566
_journal_paper_doi 10.1039/c9dt02476j
_journal_volume 48
_journal_year 2019
_chemical_formula_moiety '2 (C30 H32 Mn N4 O2), 2 (Cl O4), C2 H6 O'
_chemical_formula_sum 'C62 H70 Cl2 Mn2 N8 O13'
_chemical_formula_weight 1316.04
_space_group_crystal_system triclinic
_space_group_IT_number 2
_space_group_name_Hall '-P 1'
_space_group_name_H-M_alt 'P -1'
_symmetry_space_group_name_Hall '-P 1'
_symmetry_space_group_name_H-M 'P -1'
_atom_sites_solution_hydrogens geom
_atom_sites_solution_primary direct
_atom_sites_solution_secondary difmap
_audit_creation_method SHELXL-2014
_audit_update_record
;
2019-06-10 deposited with the CCDC.    2019-07-16 downloaded from the CCDC.
;
_cell_angle_alpha 90.977(1)
_cell_angle_beta 96.600(1)
_cell_angle_gamma 106.418(2)
_cell_formula_units_Z 1
_cell_length_a 8.2079(1)
_cell_length_b 11.8247(2)
_cell_length_c 15.7728(2)
_cell_measurement_reflns_used 9802
_cell_measurement_temperature 100(2)
_cell_measurement_theta_max 30.5070
_cell_measurement_theta_min 3.0910
_cell_volume 1456.72(4)
_computing_cell_refinement 'CrysAlisPro 1.171.38.41 (Rigaku OD, 2015)'
_computing_data_collection 'CrysAlisPro 1.171.38.41 (Rigaku OD, 2015)'
_computing_data_reduction 'CrysAlisPro 1.171.38.41 (Rigaku OD, 2015)'
_computing_structure_refinement 'SHELXL-2014 (Sheldrick, 2014)'
_diffrn_ambient_temperature 100(2)
_diffrn_detector_area_resol_mean 10.3196
_diffrn_measured_fraction_theta_full 0.998
_diffrn_measured_fraction_theta_max 0.998
_diffrn_measurement_device_type 'SuperNova, Dual, Cu at zero, Atlas'
_diffrn_measurement_method '\w scans'
_diffrn_radiation_type MoK\a
_diffrn_radiation_wavelength 0.71073
_diffrn_reflns_av_R_equivalents 0.0316
_diffrn_reflns_av_unetI/netI 0.0425
_diffrn_reflns_Laue_measured_fraction_full 0.998
_diffrn_reflns_Laue_measured_fraction_max 0.998
_diffrn_reflns_limit_h_max 11
_diffrn_reflns_limit_h_min -11
_diffrn_reflns_limit_k_max 16
_diffrn_reflns_limit_k_min -16
_diffrn_reflns_limit_l_max 22
_diffrn_reflns_limit_l_min -22
_diffrn_reflns_number 23566
_diffrn_reflns_point_group_measured_fraction_full 0.998
_diffrn_reflns_point_group_measured_fraction_max 0.998
_diffrn_reflns_theta_full 25.242
_diffrn_reflns_theta_max 30.514
_diffrn_reflns_theta_min 2.905
_diffrn_source 'micro-focus sealed X-ray tube'
_exptl_absorpt_coefficient_mu 0.599
_exptl_absorpt_correction_T_max 0.926
_exptl_absorpt_correction_T_min 0.898
_exptl_absorpt_correction_type gaussian
_exptl_absorpt_process_details
; 
CrysAlisPro 1.171.38.41 (Rigaku Oxford Diffraction, 2015) 
Numerical absorption correction based on gaussian integration over 
a multifaceted crystal model 
Empirical absorption correction using spherical harmonics, 
implemented in SCALE3 ABSPACK scaling algorithm. 
;
_exptl_crystal_colour black
_exptl_crystal_density_diffrn 1.500
_exptl_crystal_description prism
_exptl_crystal_F_000 686
_exptl_crystal_recrystallization_method 'Re-crystallisation from solvent: acetonitrile/ethanol'
_exptl_crystal_size_max 0.217
_exptl_crystal_size_mid 0.196
_exptl_crystal_size_min 0.194
_refine_diff_density_max 0.467
_refine_diff_density_min -0.421
_refine_diff_density_rms 0.069
_refine_ls_extinction_method none
_refine_ls_goodness_of_fit_ref 1.051
_refine_ls_hydrogen_treatment constr
_refine_ls_matrix_type full
_refine_ls_number_parameters 401
_refine_ls_number_reflns 8887
_refine_ls_number_restraints 0
_refine_ls_restrained_S_all 1.051
_refine_ls_R_factor_all 0.0492
_refine_ls_R_factor_gt 0.0365
_refine_ls_shift/su_max 0.001
_refine_ls_shift/su_mean 0.000
_refine_ls_structure_factor_coef Fsqd
_refine_ls_weighting_details 'w=1/[\s^2^(Fo^2^)+(0.0349P)^2^+0.7399P] where P=(Fo^2^+2Fc^2^)/3'
_refine_ls_weighting_scheme calc
_refine_ls_wR_factor_gt 0.0834
_refine_ls_wR_factor_ref 0.0910
_reflns_Friedel_coverage 0.000
_reflns_number_gt 7368
_reflns_number_total 8887
_reflns_threshold_expression 'I > 2\s(I)'
_cod_data_source_file c9dt02476j2.cif
_cod_data_source_block mor1018_2x_half_EtOH
_cod_depositor_comments 'Adding full bibliography for 7700582--7700586.cif.'
_cod_original_cell_volume 1456.71(4)
_cod_database_code 7700582
_shelx_space_group_comment
; 
The symmetry employed for this shelxl refinement is uniquely defined 
by the following loop, which should always be used as a source of 
symmetry information in preference to the above space-group names. 
They are only intended as comments. 
;
_shelxl_version_number 2014-3

loop_
_space_group_symop_operation_xyz
'x, y, z'
'-x, -y, -z'

loop_
_atom_site_label
_atom_site_type_symbol
_atom_site_fract_x
_atom_site_fract_y
_atom_site_fract_z
_atom_site_U_iso_or_equiv
_atom_site_adp_type
_atom_site_occupancy
_atom_site_site_symmetry_order
_atom_site_calc_flag
_atom_site_refinement_flags_posn
_atom_site_refinement_flags_adp
_atom_site_refinement_flags_occupancy
_atom_site_disorder_assembly
_atom_site_disorder_group
Mn Mn 0.78204(3) 0.23525(2) 0.23263(2) 0.01015(6) Uani 1 1 d . . . . .
O1 O 0.85022(13) 0.19168(9) 0.34130(7) 0.0132(2) Uani 1 1 d . . . . .
O2 O 0.70879(13) 0.27689(9) 0.12450(7) 0.0126(2) Uani 1 1 d . . . . .
N1 N 0.54270(15) 0.11843(11) 0.24332(8) 0.0116(2) Uani 1 1 d . . . . .
N2 N 0.83871(15) 0.08654(11) 0.16355(8) 0.0130(2) Uani 1 1 d . . . . .
H2 H 0.8585 0.0299 0.2072 0.016 Uiso 1 1 calc R U . . .
N3 N 1.06123(16) 0.31313(11) 0.22184(8) 0.0137(2) Uani 1 1 d . . . . .
H3 H 1.0707 0.3682 0.1740 0.016 Uiso 1 1 calc R U . . .
N4 N 0.79555(15) 0.40837(11) 0.27565(8) 0.0118(2) Uani 1 1 d . . . . .
C1 C 0.75912(19) 0.18706(13) 0.40633(9) 0.0125(3) Uani 1 1 d . . . . .
C2 C 0.8532(2) 0.22032(14) 0.48888(10) 0.0164(3) Uani 1 1 d . . . . .
H2A H 0.9748 0.2453 0.4948 0.020 Uiso 1 1 calc R U . . .
C3 C 0.7713(2) 0.21682(14) 0.55935(10) 0.0178(3) Uani 1 1 d . . . . .
H3A H 0.8367 0.2391 0.6138 0.021 Uiso 1 1 calc R U . . .
C4 C 0.5899(2) 0.18049(14) 0.55309(10) 0.0169(3) Uani 1 1 d . . . . .
C5 C 0.5057(2) 0.17982(15) 0.62685(10) 0.0221(3) Uani 1 1 d . . . . .
H5 H 0.5718 0.2044 0.6809 0.027 Uiso 1 1 calc R U . . .
C6 C 0.3309(2) 0.14427(16) 0.62131(11) 0.0245(4) Uani 1 1 d . . . . .
H6 H 0.2761 0.1441 0.6712 0.029 Uiso 1 1 calc R U . . .
C7 C 0.2334(2) 0.10803(15) 0.54150(11) 0.0224(3) Uani 1 1 d . . . . .
H7 H 0.1121 0.0827 0.5377 0.027 Uiso 1 1 calc R U . . .
C8 C 0.3109(2) 0.10856(14) 0.46847(10) 0.0181(3) Uani 1 1 d . . . . .
H8 H 0.2422 0.0843 0.4150 0.022 Uiso 1 1 calc R U . . .
C9 C 0.4916(2) 0.14478(13) 0.47209(9) 0.0141(3) Uani 1 1 d . . . . .
C10 C 0.57977(19) 0.14760(13) 0.39747(9) 0.0126(3) Uani 1 1 d . . . . .
C11 C 0.48585(18) 0.09727(13) 0.31620(9) 0.0122(3) Uani 1 1 d . . . . .
H11 H 0.3743 0.0448 0.3162 0.015 Uiso 1 1 calc R U . . .
C12 C 0.44345(18) 0.04592(13) 0.16797(9) 0.0135(3) Uani 1 1 d . . . . .
H12A H 0.4233 0.0981 0.1220 0.016 Uiso 1 1 calc R U . . .
H12B H 0.3307 -0.0004 0.1829 0.016 Uiso 1 1 calc R U . . .
C13 C 0.53647(19) -0.03807(13) 0.13549(10) 0.0151(3) Uani 1 1 d . . . . .
H13A H 0.5642 -0.0850 0.1836 0.018 Uiso 1 1 calc R U . . .
H13B H 0.4568 -0.0938 0.0915 0.018 Uiso 1 1 calc R U . . .
C14 C 0.70068(19) 0.01938(14) 0.09756(10) 0.0150(3) Uani 1 1 d . . . . .
H14A H 0.7389 -0.0425 0.0695 0.018 Uiso 1 1 calc R U . . .
H14B H 0.6776 0.0733 0.0534 0.018 Uiso 1 1 calc R U . . .
C15 C 1.00212(19) 0.13605(14) 0.12812(10) 0.0161(3) Uani 1 1 d . . . . .
H15A H 0.9836 0.1819 0.0778 0.019 Uiso 1 1 calc R U . . .
H15B H 1.0471 0.0714 0.1098 0.019 Uiso 1 1 calc R U . . .
C16 C 1.12871(19) 0.21539(14) 0.19689(10) 0.0159(3) Uani 1 1 d . . . . .
H16A H 1.1466 0.1694 0.2472 0.019 Uiso 1 1 calc R U . . .
H16B H 1.2402 0.2478 0.1752 0.019 Uiso 1 1 calc R U . . .
C17 C 1.16266(19) 0.38115(14) 0.29942(10) 0.0153(3) Uani 1 1 d . . . . .
H17A H 1.2854 0.4050 0.2915 0.018 Uiso 1 1 calc R U . . .
H17B H 1.1485 0.3302 0.3488 0.018 Uiso 1 1 calc R U . . .
C18 C 1.10824(18) 0.49074(13) 0.31871(10) 0.0157(3) Uani 1 1 d . . . . .
H18A H 1.1145 0.5377 0.2672 0.019 Uiso 1 1 calc R U . . .
H18B H 1.1920 0.5393 0.3649 0.019 Uiso 1 1 calc R U . . .
C19 C 0.92919(18) 0.46873(13) 0.34543(10) 0.0141(3) Uani 1 1 d . . . . .
H19A H 0.9197 0.4198 0.3959 0.017 Uiso 1 1 calc R U . . .
H19B H 0.9112 0.5451 0.3619 0.017 Uiso 1 1 calc R U . . .
C20 C 0.70659(18) 0.46995(13) 0.23642(9) 0.0118(3) Uani 1 1 d . . . . .
H20 H 0.7245 0.5487 0.2578 0.014 Uiso 1 1 calc R U . . .
C21 C 0.58109(17) 0.42775(12) 0.16192(9) 0.0104(3) Uani 1 1 d . . . . .
C22 C 0.45533(17) 0.48905(12) 0.13700(9) 0.0109(3) Uani 1 1 d . . . . .
C23 C 0.44402(18) 0.59020(13) 0.18303(10) 0.0132(3) Uani 1 1 d . . . . .
H23 H 0.5199 0.6190 0.2339 0.016 Uiso 1 1 calc R U . . .
C24 C 0.32475(19) 0.64707(13) 0.15498(10) 0.0145(3) Uani 1 1 d . . . . .
H24 H 0.3210 0.7154 0.1863 0.017 Uiso 1 1 calc R U . . .
C25 C 0.20837(18) 0.60627(14) 0.08101(10) 0.0156(3) Uani 1 1 d . . . . .
H25 H 0.1264 0.6464 0.0625 0.019 Uiso 1 1 calc R U . . .
C26 C 0.21447(18) 0.50799(14) 0.03594(10) 0.0143(3) Uani 1 1 d . . . . .
H26 H 0.1353 0.4797 -0.0139 0.017 Uiso 1 1 calc R U . . .
C27 C 0.33651(18) 0.44775(13) 0.06215(9) 0.0120(3) Uani 1 1 d . . . . .
C28 C 0.34642(18) 0.34888(13) 0.01273(9) 0.0134(3) Uani 1 1 d . . . . .
H28 H 0.2659 0.3202 -0.0366 0.016 Uiso 1 1 calc R U . . .
C29 C 0.46961(18) 0.29466(13) 0.03503(9) 0.0122(3) Uani 1 1 d . . . . .
H29 H 0.4758 0.2302 0.0000 0.015 Uiso 1 1 calc R U . . .
C30 C 0.58937(18) 0.33266(13) 0.10981(9) 0.0115(3) Uani 1 1 d . . . . .
Cl Cl 0.98074(4) 0.82074(3) 0.20111(2) 0.01263(7) Uani 1 1 d . . . . .
O3 O 1.05186(15) 0.92505(10) 0.25816(8) 0.0214(2) Uani 1 1 d . . . . .
O4 O 0.79839(14) 0.79972(12) 0.18406(8) 0.0240(3) Uani 1 1 d . . . . .
O5 O 1.05451(16) 0.83935(11) 0.12211(8) 0.0242(3) Uani 1 1 d . . . . .
O6 O 1.01741(17) 0.72053(11) 0.24072(8) 0.0256(3) Uani 1 1 d . . . . .
C31A C 0.4339(3) 0.4945(2) 0.53028(16) 0.0514(6) Uani 0.301(4) 1 d . . P A -1
H31A H 0.4906 0.4923 0.5889 0.062 Uiso 0.301(4) 1 calc R U P A -1
H31B H 0.3968 0.5673 0.5282 0.062 Uiso 0.301(4) 1 calc R U P A -1
C32A C 0.5661(3) 0.5055(2) 0.46972(16) 0.0514(6) Uani 0.301(4) 1 d . . P A -1
H32A H 0.6697 0.5683 0.4916 0.077 Uiso 0.301(4) 1 calc R U P A -1
H32B H 0.5206 0.5247 0.4133 0.077 Uiso 0.301(4) 1 calc R U P A -1
H32C H 0.5942 0.4306 0.4649 0.077 Uiso 0.301(4) 1 calc R U P A -1
O7A O 0.2930(6) 0.4019(5) 0.5177(3) 0.0365(15) Uiso 0.301(4) 1 d . . P A -1
H1O7 H 0.3211 0.3400 0.5093 0.055 Uiso 0.301(4) 1 calc R U P A -1
C31B C 0.5661(3) 0.5055(2) 0.46972(16) 0.0514(6) Uani 0.199(4) 1 d . . P A -2
H31C H 0.6788 0.5414 0.5038 0.062 Uiso 0.199(4) 1 calc R U P A -2
H31D H 0.5636 0.4240 0.4526 0.062 Uiso 0.199(4) 1 calc R U P A -2
C32B C 0.4339(3) 0.4945(2) 0.53028(16) 0.0514(6) Uani 0.199(4) 1 d . . P A -2
H32D H 0.3297 0.5067 0.4997 0.077 Uiso 0.199(4) 1 calc R U P A -2
H32E H 0.4788 0.5542 0.5775 0.077 Uiso 0.199(4) 1 calc R U P A -2
H32F H 0.4070 0.4156 0.5530 0.077 Uiso 0.199(4) 1 calc R U P A -2
O7B O 0.5658(10) 0.5612(7) 0.4012(5) 0.036(2) Uiso 0.199(4) 1 d . . P A -2
H2O7 H 0.6208 0.6325 0.4119 0.053 Uiso 0.199(4) 1 calc R U P A -2

loop_
_atom_site_aniso_label
_atom_site_aniso_U_11
_atom_site_aniso_U_22
_atom_site_aniso_U_33
_atom_site_aniso_U_23
_atom_site_aniso_U_13
_atom_site_aniso_U_12
Mn 0.00982(10) 0.01007(10) 0.01076(11) 0.00022(8) 0.00083(8) 0.00335(8)
O1 0.0116(5) 0.0149(5) 0.0130(5) 0.0023(4) 0.0012(4) 0.0036(4)
O2 0.0149(5) 0.0126(5) 0.0125(5) 0.0008(4) 0.0021(4) 0.0075(4)
N1 0.0117(5) 0.0112(6) 0.0116(6) -0.0014(5) 0.0001(4) 0.0035(4)
N2 0.0125(6) 0.0127(6) 0.0143(6) 0.0013(5) 0.0018(5) 0.0043(5)
N3 0.0145(6) 0.0125(6) 0.0150(6) 0.0013(5) 0.0015(5) 0.0052(5)
N4 0.0106(5) 0.0128(6) 0.0113(6) -0.0002(5) 0.0010(4) 0.0026(4)
C1 0.0148(6) 0.0099(6) 0.0127(7) 0.0018(5) 0.0008(5) 0.0039(5)
C2 0.0167(7) 0.0140(7) 0.0160(7) 0.0004(6) -0.0033(6) 0.0024(6)
C3 0.0254(8) 0.0139(7) 0.0117(7) -0.0009(6) -0.0034(6) 0.0039(6)
C4 0.0248(8) 0.0126(7) 0.0129(7) 0.0001(6) 0.0024(6) 0.0050(6)
C5 0.0347(9) 0.0198(8) 0.0121(7) -0.0011(6) 0.0047(7) 0.0075(7)
C6 0.0370(10) 0.0225(8) 0.0183(8) 0.0021(7) 0.0143(7) 0.0112(7)
C7 0.0246(8) 0.0223(8) 0.0235(8) 0.0036(7) 0.0109(7) 0.0086(7)
C8 0.0192(7) 0.0188(8) 0.0173(8) 0.0012(6) 0.0048(6) 0.0060(6)
C9 0.0185(7) 0.0119(7) 0.0126(7) 0.0010(5) 0.0032(6) 0.0048(6)
C10 0.0142(6) 0.0109(6) 0.0124(7) 0.0006(5) 0.0013(5) 0.0032(5)
C11 0.0106(6) 0.0114(6) 0.0142(7) 0.0003(5) 0.0006(5) 0.0031(5)
C12 0.0133(6) 0.0142(7) 0.0116(7) -0.0018(5) -0.0004(5) 0.0025(5)
C13 0.0165(7) 0.0124(7) 0.0152(7) -0.0028(6) 0.0005(6) 0.0030(6)
C14 0.0178(7) 0.0146(7) 0.0131(7) -0.0024(6) 0.0008(6) 0.0060(6)
C15 0.0159(7) 0.0165(7) 0.0181(7) 0.0016(6) 0.0063(6) 0.0064(6)
C16 0.0131(7) 0.0148(7) 0.0220(8) 0.0020(6) 0.0049(6) 0.0064(6)
C17 0.0115(6) 0.0150(7) 0.0183(7) 0.0012(6) -0.0003(5) 0.0030(5)
C18 0.0113(6) 0.0126(7) 0.0207(8) -0.0004(6) -0.0016(6) 0.0008(5)
C19 0.0132(6) 0.0141(7) 0.0138(7) -0.0017(6) -0.0025(5) 0.0035(5)
C20 0.0108(6) 0.0115(6) 0.0134(7) -0.0002(5) 0.0030(5) 0.0030(5)
C21 0.0103(6) 0.0094(6) 0.0113(6) 0.0002(5) 0.0012(5) 0.0023(5)
C22 0.0099(6) 0.0104(6) 0.0126(7) 0.0011(5) 0.0030(5) 0.0026(5)
C23 0.0119(6) 0.0130(7) 0.0142(7) -0.0006(5) 0.0019(5) 0.0029(5)
C24 0.0133(6) 0.0137(7) 0.0171(7) -0.0005(6) 0.0038(5) 0.0042(5)
C25 0.0107(6) 0.0167(7) 0.0206(8) 0.0018(6) 0.0004(6) 0.0063(6)
C26 0.0105(6) 0.0169(7) 0.0145(7) -0.0005(6) -0.0015(5) 0.0036(5)
C27 0.0101(6) 0.0122(6) 0.0131(7) 0.0003(5) 0.0014(5) 0.0022(5)
C28 0.0125(6) 0.0141(7) 0.0122(7) -0.0005(5) -0.0003(5) 0.0021(5)
C29 0.0141(6) 0.0111(6) 0.0109(6) -0.0017(5) 0.0021(5) 0.0027(5)
C30 0.0124(6) 0.0111(6) 0.0119(7) 0.0020(5) 0.0039(5) 0.0036(5)
Cl 0.01194(15) 0.01158(15) 0.01452(16) -0.00020(13) 0.00074(12) 0.00400(12)
O3 0.0245(6) 0.0148(5) 0.0215(6) -0.0048(5) -0.0007(5) 0.0019(5)
O4 0.0116(5) 0.0346(7) 0.0250(6) -0.0056(5) -0.0016(5) 0.0074(5)
O5 0.0278(6) 0.0236(6) 0.0207(6) -0.0003(5) 0.0120(5) 0.0030(5)
O6 0.0345(7) 0.0173(6) 0.0275(7) 0.0043(5) -0.0027(5) 0.0139(5)
C31A 0.0478(14) 0.0549(16) 0.0427(14) 0.0110(12) 0.0007(11) 0.0017(12)
C32A 0.0478(14) 0.0549(16) 0.0427(14) 0.0110(12) 0.0007(11) 0.0017(12)
C31B 0.0478(14) 0.0549(16) 0.0427(14) 0.0110(12) 0.0007(11) 0.0017(12)
C32B 0.0478(14) 0.0549(16) 0.0427(14) 0.0110(12) 0.0007(11) 0.0017(12)

loop_
_atom_type_symbol
_atom_type_description
_atom_type_scat_dispersion_real
_atom_type_scat_dispersion_imag
_atom_type_scat_source
C C 0.0033 0.0016 'International Tables Vol C Tables 4.2.6.8 and 6.1.1.4'
H H 0.0000 0.0000 'International Tables Vol C Tables 4.2.6.8 and 6.1.1.4'
N N 0.0061 0.0033 'International Tables Vol C Tables 4.2.6.8 and 6.1.1.4'
O O 0.0106 0.0060 'International Tables Vol C Tables 4.2.6.8 and 6.1.1.4'
Cl Cl 0.1484 0.1585 'International Tables Vol C Tables 4.2.6.8 and 6.1.1.4'
Mn Mn 0.3368 0.7283 'International Tables Vol C Tables 4.2.6.8 and 6.1.1.4'

loop_
_geom_angle_atom_site_label_1
_geom_angle_atom_site_label_2
_geom_angle_atom_site_label_3
_geom_angle
O2 Mn O1 178.68(5)
O2 Mn N1 92.41(5)
O1 Mn N1 86.29(5)
O2 Mn N4 86.52(5)
O1 Mn N4 93.73(5)
N1 Mn N4 111.15(5)
O2 Mn N2 85.56(5)
O1 Mn N2 94.60(5)
N1 Mn N2 86.79(5)
N4 Mn N2 160.67(5)
O2 Mn N3 94.54(5)
O1 Mn N3 86.78(5)
N1 Mn N3 163.63(5)
N4 Mn N3 84.09(5)
N2 Mn N3 79.00(5)
C1 O1 Mn 123.17(9)
C30 O2 Mn 123.58(9)
C11 N1 C12 117.84(12)
C11 N1 Mn 122.11(10)
C12 N1 Mn 119.58(9)
C14 N2 C15 112.08(12)
C14 N2 Mn 115.24(9)
C15 N2 Mn 107.29(9)
C14 N2 H2 107.3
C15 N2 H2 107.3
Mn N2 H2 107.3
C17 N3 C16 111.81(12)
C17 N3 Mn 114.55(9)
C16 N3 Mn 107.40(9)
C17 N3 H3 107.6
C16 N3 H3 107.6
Mn N3 H3 107.6
C20 N4 C19 117.47(13)
C20 N4 Mn 122.61(10)
C19 N4 Mn 119.29(9)
O1 C1 C10 123.55(13)
O1 C1 C2 116.58(13)
C10 C1 C2 119.82(13)
C3 C2 C1 120.82(14)
C3 C2 H2A 119.6
C1 C2 H2A 119.6
C2 C3 C4 121.26(14)
C2 C3 H3A 119.4
C4 C3 H3A 119.4
C9 C4 C5 119.64(15)
C9 C4 C3 119.60(14)
C5 C4 C3 120.76(15)
C6 C5 C4 121.04(16)
C6 C5 H5 119.5
C4 C5 H5 119.5
C5 C6 C7 119.49(15)
C5 C6 H6 120.3
C7 C6 H6 120.3
C8 C7 C6 121.02(16)
C8 C7 H7 119.5
C6 C7 H7 119.5
C7 C8 C9 120.85(15)
C7 C8 H8 119.6
C9 C8 H8 119.6
C8 C9 C4 117.95(14)
C8 C9 C10 123.22(14)
C4 C9 C10 118.83(14)
C1 C10 C11 119.69(13)
C1 C10 C9 119.64(13)
C11 C10 C9 120.27(13)
N1 C11 C10 124.63(13)
N1 C11 H11 117.7
C10 C11 H11 117.7
N1 C12 C13 111.52(12)
N1 C12 H12A 109.3
C13 C12 H12A 109.3
N1 C12 H12B 109.3
C13 C12 H12B 109.3
H12A C12 H12B 108.0
C14 C13 C12 116.02(13)
C14 C13 H13A 108.3
C12 C13 H13A 108.3
C14 C13 H13B 108.3
C12 C13 H13B 108.3
H13A C13 H13B 107.4
N2 C14 C13 111.80(12)
N2 C14 H14A 109.3
C13 C14 H14A 109.3
N2 C14 H14B 109.3
C13 C14 H14B 109.3
H14A C14 H14B 107.9
N2 C15 C16 108.37(12)
N2 C15 H15A 110.0
C16 C15 H15A 110.0
N2 C15 H15B 110.0
C16 C15 H15B 110.0
H15A C15 H15B 108.4
N3 C16 C15 109.20(12)
N3 C16 H16A 109.8
C15 C16 H16A 109.8
N3 C16 H16B 109.8
C15 C16 H16B 109.8
H16A C16 H16B 108.3
N3 C17 C18 111.94(12)
N3 C17 H17A 109.2
C18 C17 H17A 109.2
N3 C17 H17B 109.2
C18 C17 H17B 109.2
H17A C17 H17B 107.9
C17 C18 C19 115.95(12)
C17 C18 H18A 108.3
C19 C18 H18A 108.3
C17 C18 H18B 108.3
C19 C18 H18B 108.3
H18A C18 H18B 107.4
N4 C19 C18 111.44(12)
N4 C19 H19A 109.3
C18 C19 H19A 109.3
N4 C19 H19B 109.3
C18 C19 H19B 109.3
H19A C19 H19B 108.0
N4 C20 C21 124.68(13)
N4 C20 H20 117.7
C21 C20 H20 117.7
C30 C21 C22 119.45(13)
C30 C21 C20 120.14(13)
C22 C21 C20 120.23(13)
C23 C22 C27 117.54(13)
C23 C22 C21 123.34(13)
C27 C22 C21 119.12(13)
C24 C23 C22 120.84(14)
C24 C23 H23 119.6
C22 C23 H23 119.6
C23 C24 C25 121.38(14)
C23 C24 H24 119.3
C25 C24 H24 119.3
C26 C25 C24 119.14(14)
C26 C25 H25 120.4
C24 C25 H25 120.4
C25 C26 C27 121.21(14)
C25 C26 H26 119.4
C27 C26 H26 119.4
C26 C27 C28 120.65(13)
C26 C27 C22 119.87(13)
C28 C27 C22 119.43(13)
C29 C28 C27 120.90(13)
C29 C28 H28 119.5
C27 C28 H28 119.5
C28 C29 C30 121.24(13)
C28 C29 H29 119.4
C30 C29 H29 119.4
O2 C30 C21 123.43(13)
O2 C30 C29 116.75(13)
C21 C30 C29 119.77(13)
O6 Cl O4 109.49(8)
O6 Cl O5 109.77(8)
O4 Cl O5 109.45(7)
O6 Cl O3 109.63(7)
O4 Cl O3 108.93(7)
O5 Cl O3 109.56(7)
O7A C31A C32A 118.0(4)
O7A C31A H31A 107.8
C32A C31A H31A 107.8
O7A C31A H31B 107.8
C32A C31A H31B 107.8
H31A C31A H31B 107.1
C31A C32A H32A 109.5
C31A C32A H32B 109.5
H32A C32A H32B 109.5
C31A C32A H32C 109.5
H32A C32A H32C 109.5
H32B C32A H32C 109.5
C31A O7A H1O7 109.5

loop_
_geom_bond_atom_site_label_1
_geom_bond_atom_site_label_2
_geom_bond_distance
Mn O2 1.8635(10)
Mn O1 1.8679(10)
Mn N1 2.0846(12)
Mn N4 2.1143(13)
Mn N2 2.2381(13)
Mn N3 2.2429(13)
O1 C1 1.3303(17)
O2 C30 1.3296(17)
N1 C11 1.2918(19)
N1 C12 1.4693(18)
N2 C14 1.4797(19)
N2 C15 1.4811(19)
N2 H2 1.0000
N3 C17 1.4803(19)
N3 C16 1.4812(19)
N3 H3 1.0000
N4 C20 1.2878(18)
N4 C19 1.4755(18)
C1 C10 1.402(2)
C1 C2 1.423(2)
C2 C3 1.359(2)
C2 H2A 0.9500
C3 C4 1.419(2)
C3 H3A 0.9500
C4 C9 1.419(2)
C4 C5 1.419(2)
C5 C6 1.368(3)
C5 H5 0.9500
C6 C7 1.402(3)
C6 H6 0.9500
C7 C8 1.377(2)
C7 H7 0.9500
C8 C9 1.417(2)
C8 H8 0.9500
C9 C10 1.447(2)
C10 C11 1.442(2)
C11 H11 0.9500
C12 C13 1.528(2)
C12 H12A 0.9900
C12 H12B 0.9900
C13 C14 1.522(2)
C13 H13A 0.9900
C13 H13B 0.9900
C14 H14A 0.9900
C14 H14B 0.9900
C15 C16 1.514(2)
C15 H15A 0.9900
C15 H15B 0.9900
C16 H16A 0.9900
C16 H16B 0.9900
C17 C18 1.522(2)
C17 H17A 0.9900
C17 H17B 0.9900
C18 C19 1.528(2)
C18 H18A 0.9900
C18 H18B 0.9900
C19 H19A 0.9900
C19 H19B 0.9900
C20 C21 1.450(2)
C20 H20 0.9500
C21 C30 1.403(2)
C21 C22 1.4439(19)
C22 C23 1.419(2)
C22 C27 1.425(2)
C23 C24 1.374(2)
C23 H23 0.9500
C24 C25 1.404(2)
C24 H24 0.9500
C25 C26 1.368(2)
C25 H25 0.9500
C26 C27 1.414(2)
C26 H26 0.9500
C27 C28 1.421(2)
C28 C29 1.360(2)
C28 H28 0.9500
C29 C30 1.423(2)
C29 H29 0.9500
Cl O6 1.4382(12)
Cl O4 1.4384(11)
Cl O5 1.4407(12)
Cl O3 1.4513(12)
C31A O7A 1.342(5)
C31A C32A 1.507(5)
C31A H31A 0.9900
C31A H31B 0.9900
C32A H32A 0.9800
C32A H32B 0.9800
C32A H32C 0.9800
O7A H1O7 0.8400
O7B H2O7 0.8400

loop_
_geom_torsion_atom_site_label_1
_geom_torsion_atom_site_label_2
_geom_torsion_atom_site_label_3
_geom_torsion_atom_site_label_4
_geom_torsion
N1 Mn O1 C1 -47.42(11)
N4 Mn O1 C1 63.56(11)
N2 Mn O1 C1 -133.89(11)
N3 Mn O1 C1 147.43(11)
N1 Mn O2 C30 64.79(11)
N4 Mn O2 C30 -46.26(11)
N2 Mn O2 C30 151.39(11)
N3 Mn O2 C30 -130.05(11)
Mn O1 C1 C10 37.77(18)
Mn O1 C1 C2 -144.72(11)
O1 C1 C2 C3 -179.06(13)
C10 C1 C2 C3 -1.4(2)
C1 C2 C3 C4 -0.2(2)
C2 C3 C4 C9 1.3(2)
C2 C3 C4 C5 -178.52(15)
C9 C4 C5 C6 0.6(2)
C3 C4 C5 C6 -179.63(16)
C4 C5 C6 C7 -0.1(3)
C5 C6 C7 C8 -0.5(3)
C6 C7 C8 C9 0.6(3)
C7 C8 C9 C4 -0.1(2)
C7 C8 C9 C10 -179.71(15)
C5 C4 C9 C8 -0.5(2)
C3 C4 C9 C8 179.70(14)
C5 C4 C9 C10 179.17(14)
C3 C4 C9 C10 -0.6(2)
O1 C1 C10 C11 6.8(2)
C2 C1 C10 C11 -170.65(14)
O1 C1 C10 C9 179.49(13)
C2 C1 C10 C9 2.1(2)
C8 C9 C10 C1 178.62(14)
C4 C9 C10 C1 -1.0(2)
C8 C9 C10 C11 -8.7(2)
C4 C9 C10 C11 171.65(14)
C12 N1 C11 C10 170.29(13)
Mn N1 C11 C10 -1.8(2)
C1 C10 C11 N1 -24.0(2)
C9 C10 C11 N1 163.33(14)
C11 N1 C12 C13 -109.68(15)
Mn N1 C12 C13 62.64(14)
N1 C12 C13 C14 -67.57(17)
C15 N2 C14 C13 176.21(12)
Mn N2 C14 C13 -60.72(14)
C12 C13 C14 N2 68.92(17)
C14 N2 C15 C16 173.00(12)
Mn N2 C15 C16 45.54(13)
C17 N3 C16 C15 169.50(12)
Mn N3 C16 C15 43.02(13)
N2 C15 C16 N3 -61.13(15)
C16 N3 C17 C18 172.68(12)
Mn N3 C17 C18 -64.83(14)
N3 C17 C18 C19 67.38(17)
C20 N4 C19 C18 -106.53(15)
Mn N4 C19 C18 64.62(14)
C17 C18 C19 N4 -64.55(17)
C19 N4 C20 C21 174.35(13)
Mn N4 C20 C21 3.51(19)
N4 C20 C21 C30 -22.4(2)
N4 C20 C21 C22 162.53(14)
C30 C21 C22 C23 -176.26(13)
C20 C21 C22 C23 -1.2(2)
C30 C21 C22 C27 3.2(2)
C20 C21 C22 C27 178.23(13)
C27 C22 C23 C24 -1.3(2)
C21 C22 C23 C24 178.12(13)
C22 C23 C24 C25 1.1(2)
C23 C24 C25 C26 -0.2(2)
C24 C25 C26 C27 -0.5(2)
C25 C26 C27 C28 -177.22(14)
C25 C26 C27 C22 0.3(2)
C23 C22 C27 C26 0.6(2)
C21 C22 C27 C26 -178.86(13)
C23 C22 C27 C28 178.16(13)
C21 C22 C27 C28 -1.3(2)
C26 C27 C28 C29 176.31(14)
C22 C27 C28 C29 -1.2(2)
C27 C28 C29 C30 1.9(2)
Mn O2 C30 C21 42.77(18)
Mn O2 C30 C29 -139.68(11)
C22 C21 C30 O2 174.91(12)
C20 C21 C30 O2 -0.2(2)
C22 C21 C30 C29 -2.6(2)
C20 C21 C30 C29 -177.63(13)
C28 C29 C30 O2 -177.60(13)
C28 C29 C30 C21 0.0(2)
